data_2007222
loop_
_publ_author_name
'G. Sreekanta Padiyar'
'T. P. Seshadri'

_publ_section_title
;
 Adenosine-5'-carboxylic Acid
;
_journal_issue 5
_journal_name_full 'Acta Crystallographica Section C'
_journal_page_first 647
_journal_page_last 649
_journal_paper_doi 10.1107/S0108270197017678
_journal_volume 54
_journal_year 1998
_chemical_formula_structural 'C10 H11 N5 O5'
_chemical_formula_sum 'C10 H11 N5 O5'
_chemical_formula_weight 281.23
_chemical_name_systematic
;
Adenosine 5'-carboxylic acid
;
_space_group_IT_number 19
_symmetry_cell_setting orthorhombic
_symmetry_space_group_name_Hall 'P 2ac 2ab'
_symmetry_space_group_name_H-M 'P 21 21 21'
_cell_angle_alpha 90.000(10)
_cell_angle_beta 90.000(10)
_cell_angle_gamma 90.000(10)
_cell_formula_units_Z 8
_cell_length_a 14.435(2)
_cell_length_b 18.025(2)
_cell_length_c 8.5494(9)
_cell_measurement_reflns_used 25
_cell_measurement_temperature 293(2)
_cell_measurement_theta_max 12
_cell_measurement_theta_min 6
_cell_volume 2224.5(5)
_computing_cell_refinement AFC/MSC
_computing_data_collection 'AFC/MSC (Rigaku, 1985)'
_computing_data_reduction AFC/MSC
_computing_molecular_graphics
;
INSIGHTII (Biosym Technologies, 1995); XTAL_GX (Hall & du Boulay, 1995)
;
_computing_publication_material SHELXL-93
_computing_structure_refinement 'SHELXL-93 (Sheldrick, 1993)'
_computing_structure_solution 'SHELXS-86 (Sheldrick, 1985)'
_diffrn_ambient_temperature 293
_diffrn_measurement_device 'Rigaku AFC7 diffractometer'
_diffrn_measurement_method \w-2\q
_diffrn_radiation_source 'sealed xray_tube'
_diffrn_radiation_type MoK\a
_diffrn_radiation_wavelength 0.71067
_diffrn_reflns_av_R_equivalents 0.0000
_diffrn_reflns_av_sigmaI/netI 0.0519
_diffrn_reflns_limit_h_max 17
_diffrn_reflns_limit_h_min 0
_diffrn_reflns_limit_k_max 21
_diffrn_reflns_limit_k_min 0
_diffrn_reflns_limit_l_max 10
_diffrn_reflns_limit_l_min 0
_diffrn_reflns_number 2236
_diffrn_reflns_theta_max 24.99
_diffrn_reflns_theta_min 2.26
_diffrn_standards_decay_% none
_diffrn_standards_interval_time 60
_diffrn_standards_number 3
_exptl_absorpt_coefficient_mu 0.138
_exptl_absorpt_correction_type none
_exptl_crystal_colour colourless
_exptl_crystal_density_diffrn 1.68
_exptl_crystal_density_method none
_exptl_crystal_description Parallelopiped
_exptl_crystal_F_000 1168
_exptl_crystal_size_max .35
_exptl_crystal_size_mid .20
_exptl_crystal_size_min .20
_refine_diff_density_max 0.208
_refine_diff_density_min -0.246
_refine_ls_extinction_coef 0.0017(6)
_refine_ls_extinction_method 'SHELXL93 (Sheldrick, 1993'
_refine_ls_goodness_of_fit_all 1.023
_refine_ls_goodness_of_fit_obs 1.081
_refine_ls_hydrogen_treatment constr
_refine_ls_matrix_type full
_refine_ls_number_parameters 274
_refine_ls_number_reflns 2236
_refine_ls_number_restraints 0
_refine_ls_restrained_S_all 1.023
_refine_ls_restrained_S_obs 1.081
_refine_ls_R_factor_all 0.0700
_refine_ls_R_factor_obs .0379
_refine_ls_shift/esd_max 0.000
_refine_ls_shift/esd_mean 0.000
_refine_ls_structure_factor_coef Fsqd
_refine_ls_weighting_details 'w = 1/[s^2^(Fo^2^)+( 0.0482P)^2^+0.1143P] where P = (Fo^2^+2Fc^2^)/3'
_refine_ls_weighting_scheme calc
_refine_ls_wR_factor_all 0.1124
_refine_ls_wR_factor_obs .0975
_reflns_number_observed 1590
_reflns_number_total 2236
_reflns_observed_criterion >2sigma(I)
_cod_data_source_file de1070.cif
_cod_data_source_block A5CA
_cod_depositor_comments
;
The following automatic conversions were performed:
'_symmetry_cell_setting' value 'Orthorhombic' changed to 'orthorhombic'
according to '/home/saulius/struct/CIF-dictionaries/cif_core.dic'
dictionary named 'cif_core.dic' version 2.4.1 from 2010-06-29.

Automatic conversion script
Id: cif_fix_enum 1527 2010-12-29 10:47:43Z saulius 

The following automatic conversions were performed:

'_symmetry_cell_setting' value 'Orthorhombic' changed to
'orthorhombic' according to
/home/saulius/struct/CIF-dictionaries/cif_core.dic dictionary named
'cif_core.dic' version 2.4.1 from 2010-06-29.

Automatic conversion script
Id: cif_fix_values 1715 2011-07-08 13:25:40Z adriana 

The following automatic conversions were performed:

'_refine_ls_weighting_scheme' value 'calc w = 1/[s^2^(Fo^2^)+(
0.0482P)^2^+0.1143P] where P = (Fo^2^+2Fc^2^)/3' was changed to
'calc'. New tag '_refine_ls_weighting_details' was created. The value
of the new tag was set to 'w = 1/[s^2^(Fo^2^)+( 0.0482P)^2^+0.1143P]
where P = (Fo^2^+2Fc^2^)/3'.

Automatic conversion script
Id: cif_fix_values 3143 2015-03-26 13:38:13Z robertas 
;
_cod_original_cell_volume 2224.4(4)
_cod_database_code 2007222

loop_
_symmetry_equiv_pos_as_xyz
'x, y, z'
'-x, y+1/2, -z+1/2'
'x+1/2, -y+1/2, -z'
'-x+1/2, -y, z+1/2'

loop_
_atom_site_aniso_label
_atom_site_aniso_U_11
_atom_site_aniso_U_22
_atom_site_aniso_U_33
_atom_site_aniso_U_12
_atom_site_aniso_U_13
_atom_site_aniso_U_23
N1A .0282(13) .0218(12) .0345(14) .0001(11) .0002(12) -.0014(11)
C2A .0260(15) .0213(15) .040(2) -.0032(13) .004(2) -.0025(14)
N3A .0282(13) .0243(13) .0325(14) -.0034(11) .0033(12) -.0012(11)
C4A .0221(14) .0215(14) .0292(15) .0008(12) .0003(14) -.0005(12)
C5A .0228(14) .0233(14) .0286(15) .0008(12) -.0019(14) -.0012(13)
C6A .0226(15) .027(2) .029(2) -.0021(13) .0005(14) .0001(13)
N6A .038(2) .0247(13) .053(2) -.0018(12) -.0019(15) -.0024(13)
N7A .0285(13) .0230(12) .0343(14) .0004(11) -.0008(13) -.0023(11)
C8A .029(2) .0201(14) .037(2) -.0022(13) -.001(2) .0002(13)
N9A .0211(12) .0216(12) .0302(14) .0008(10) -.0011(11) -.0007(10)
C1'A .030(2) .0172(14) .029(2) -.0002(12) -.0006(14) -.0013(12)
C2'A .0261(14) .0248(14) .0263(14) -.0039(12) .0008(14) .0022(13)
C3'A .0261(14) .025(2) .033(2) -.0016(13) .001(2) .0006(13)
C4'A .0262(14) .0245(14) .028(2) .0047(13) -.002(2) -.0002(12)
O4'A .0294(10) .0249(10) .0316(11) .0005(9) -.0002(11) -.0010(9)
C5'A .032(2) .023(2) .034(2) .0005(13) .004(2) .0003(13)
O5'1A .041(2) .025(2) .065(2) -.0047(14) .017(2) .000(2)
O5'2A .046(2) .0204(15) .051(2) .0047(14) .007(2) .001(2)
O2'A .030(2) .029(2) .031(2) -.0072(13) .0030(15) -.0015(14)
O3'A .027(2) .031(2) .065(2) .0037(13) -.007(2) .011(2)
N1B .0282(13) .0218(12) .0345(14) .0001(11) .0002(12) -.0014(11)
C2B .0260(15) .0213(15) .040(2) -.0032(13) .004(2) -.0025(14)
N3B .0282(13) .0243(13) .0325(14) -.0034(11) .0033(12) -.0012(11)
C4B .0221(14) .0215(14) .0292(15) .0008(12) .0003(14) -.0005(12)
C5B .0228(14) .0233(14) .0286(15) .0008(12) -.0019(14) -.0012(13)
C6B .0226(15) .027(2) .029(2) -.0021(13) .0005(14) .0001(13)
N6B .038(2) .0247(13) .053(2) -.0018(12) -.0019(15) -.0024(13)
N7B .0285(13) .0230(12) .0343(14) .0004(11) -.0008(13) -.0023(11)
C8B .029(2) .0201(14) .037(2) -.0022(13) -.001(2) .0002(13)
N9B .0211(12) .0216(12) .0302(14) .0008(10) -.0011(11) -.0007(10)
C1'B .030(2) .0172(14) .029(2) -.0002(12) -.0006(14) -.0013(12)
C2'B .0261(14) .0248(14) .0263(14) -.0039(12) .0008(14) .0022(13)
C3'B .0261(14) .025(2) .033(2) -.0016(13) .001(2) .0006(13)
C4'B .0262(14) .0245(14) .028(2) .0047(13) -.002(2) -.0002(12)
O4'B .0294(10) .0249(10) .0316(11) .0005(9) -.0002(11) -.0010(9)
C5'B .032(2) .023(2) .034(2) .0005(13) .004(2) .0003(13)
O5'1B .050(2) .024(2) .066(2) -.0009(14) -.023(2) -.004(2)
O5'2B .040(2) .024(2) .089(3) .0058(15) -.009(2) -.001(2)
O2'B .036(2) .036(2) .049(2) -.0099(14) -.015(2) -.002(2)
O3'B .028(2) .032(2) .073(3) -.0014(14) .010(2) -.001(2)

loop_
_atom_site_label
_atom_site_fract_x
_atom_site_fract_y
_atom_site_fract_z
_atom_site_U_iso_or_equiv
_atom_site_thermal_displace_type
_atom_site_calc_flag
_atom_site_refinement_flags
_atom_site_occupancy
_atom_site_disorder_group
_atom_site_type_symbol
N1A .4837(2) .6817(2) 1.3482(4) .0282(6) Uani d . 1 . N
HN1A .4629(2) .7196(2) 1.3982(4) .034 Uiso calc R 1 . H
C2A .5520(3) .6925(2) 1.2452(5) .0290(7) Uani d . 1 . C
HC2A .5728(3) .7409(2) 1.2311(5) .035 Uiso calc R 1 . H
N3A .5920(2) .6402(2) 1.1621(4) .0283(6) Uani d . 1 . N
C4A .5560(3) .5724(2) 1.1927(5) .0243(6) Uani d . 1 . C
C5A .4852(3) .5558(2) 1.2960(5) .0249(6) Uani d . 1 . C
C6A .4451(3) .6144(2) 1.3791(5) .0262(7) Uani d . 1 . C
N6A .3759(3) .6102(2) 1.4790(5) .0384(7) Uani d . 1 . N
H1N6A .3557(3) .6496(2) 1.5239(5) .046 Uiso calc R 1 . H
H2N6A .3510(3) .5679(2) 1.4994(5) .046 Uiso calc R 1 . H
N7A .4648(2) .4803(2) 1.2909(4) .0286(6) Uani d . 1 . N
C8A .5244(3) .4547(2) 1.1880(5) .0288(7) Uani d . 1 . C
HC8A .5277(3) .4048(2) 1.1605(5) .035 Uiso calc R 1 . H
N9A .5810(2) .5074(2) 1.1247(4) .0243(6) Uani d . 1 . N
C1'A .6517(3) .4997(2) 1.0031(5) .0256(7) Uani d . 1 . C
HC1'A .6444(3) .5401(2) .9274(5) .031 Uiso calc R 1 . H
C2'A .7517(3) .4998(2) 1.0635(5) .0257(6) Uani d . 1 . C
HC2'A .7585(3) .5292(2) 1.1592(5) .031 Uiso calc R 1 . H
C3'A .7689(3) .4172(2) 1.0921(5) .0282(7) Uani d . 1 . C
HC3'A .7414(3) .4024(2) 1.1922(5) .034 Uiso calc R 1 . H
C4'A .7154(3) .3812(2) .9568(5) .0262(7) Uani d . 1 . C
HC4'A .7556(3) .3779(2) .8646(5) .031 Uiso calc R 1 . H
O4'A .6395(2) .43112(15) .9247(3) .0286(5) Uani d . 1 . O
C5'A .6768(3) .3044(2) .9951(5) .0294(7) Uani d . 1 . C
O5'1A .6021(2) .3025(2) 1.0707(4) .0435(9) Uani d . 1 . O
O5'2A .7215(2) .2495(2) .9497(4) .0390(8) Uani d . 1 . O
O2'A .8083(2) .5265(2) .9409(3) .0303(7) Uani d . 1 . O
HO2'A .849(3) .558(3) .979(2) .045 Uiso calc R 1 . H
O3'A .8648(2) .4024(2) 1.0932(4) .0408(9) Uani d . 1 . O
HO3'A .8748(8) .363(3) 1.142(7) .061 Uiso calc R 1 . H
N1B 1.0530(2) .5758(2) 1.2722(4) .0282(6) Uani d . 1 . N
HN1B 1.0810(2) .5374(2) 1.3085(4) .034 Uiso calc R 1 . H
C2B .9868(3) .5659(2) 1.1642(5) .0290(7) Uani d . 1 . C
HC2B .9738(3) .5172(2) 1.1353(5) .035 Uiso calc R 1 . H
N3B .9387(2) .6182(2) 1.0956(4) .0283(6) Uani d . 1 . N
C4B .9640(3) .6861(2) 1.1483(5) .0243(6) Uani d . 1 . C
C5B 1.0302(3) .7032(2) 1.2582(5) .0249(6) Uani d . 1 . C
C6B 1.0783(3) .6441(2) 1.3274(5) .0262(7) Uani d . 1 . C
N6B 1.1428(3) .6485(2) 1.4368(5) .0384(7) Uani d . 1 . N
H1N6B 1.1683(3) .6087(2) 1.4722(5) .046 Uiso calc R 1 . H
H2N6B 1.1593(3) .6911(2) 1.4725(5) .046 Uiso calc R 1 . H
N7B 1.0362(2) .7789(2) 1.2818(4) .0286(6) Uani d . 1 . N
C8B .9734(3) .8066(2) 1.1861(5) .0288(7) Uani d . 1 . C
HC8B .9615(3) .8570(2) 1.1760(5) .035 Uiso calc R 1 . H
N9B .9276(2) .7526(2) 1.1027(4) .0243(6) Uani d . 1 . N
C1'B .8539(3) .7628(2) .9847(5) .0256(7) Uani d . 1 . C
HC1'B .8615(3) .7260(2) .9012(5) .031 Uiso calc R 1 . H
C2'B .7559(3) .7567(2) 1.0529(5) .0257(6) Uani d . 1 . C
HC2'B .7544(3) .7252(2) 1.1463(5) .031 Uiso calc R 1 . H
C3'B .7337(3) .8379(2) 1.0919(5) .0282(7) Uani d . 1 . C
HC3'B .7612(3) .8512(2) 1.1929(5) .034 Uiso calc R 1 . H
C4'B .7829(3) .8798(2) .9595(5) .0262(7) Uani d . 1 . C
HC4'B .7419(3) .8845(2) .8687(5) .031 Uiso calc R 1 . H
O4'B .8621(2) .83468(14) .9210(3) .0286(5) Uani d . 1 . O
C5'B .8153(3) .9561(2) 1.0132(5) .0294(7) Uani d . 1 . C
O5'1B .8898(2) .9579(2) 1.0904(4) .0468(9) Uani d . 1 . O
O5'2B .7677(2) 1.0105(2) .9797(5) .0507(10) Uani d . 1 . O
O2'B .6987(2) .7288(2) .9333(4) .0401(8) Uani d . 1 . O
HO2'B .658(3) .695(3) .975(3) .060 Uiso calc R 1 . H
O3'B .6369(2) .8488(2) 1.0969(5) .0443(9) Uani d . 1 . O
HO3'B .6263(8) .888(3) 1.130(7) .067 Uiso calc R 1 . H

loop_
_atom_type_symbol
_atom_type_description
_atom_type_scat_dispersion_real
_atom_type_scat_dispersion_imag
_atom_type_scat_source
C C .0181 .0091 'International Tables Vol C Tables 4.2.6.8 and 6.1.1.4'
H H .0000 .0000 'International Tables Vol C Tables 4.2.6.8 and 6.1.1.4'
N N .0311 .0180 'International Tables Vol C Tables 4.2.6.8 and 6.1.1.4'
O O .0492 .0322 'International Tables Vol C Tables 4.2.6.8 and 6.1.1.4'
S S .3331 .5567 'International Tables Vol C Tables 4.2.6.8 and 6.1.1.4'

loop_
_geom_angle_atom_site_label_1
_geom_angle_atom_site_label_2
_geom_angle_atom_site_label_3
_geom_angle
_geom_angle_publ_flag
C2A N1A C6A 124.1(4) no
N3A C2A N1A 125.2(4) no
C2A N3A C4A 112.0(3) no
N3A C4A N9A 126.5(4) no
N3A C4A C5A 127.0(4) no
N9A C4A C5A 106.5(3) no
C4A C5A N7A 110.3(3) no
C4A C5A C6A 117.8(4) no
N7A C5A C6A 131.8(4) no
N6A C6A N1A 119.3(4) no
N6A C6A C5A 126.9(4) no
N1A C6A C5A 113.9(4) no
C8A N7A C5A 103.1(3) no
N7A C8A N9A 114.3(3) no
C4A N9A C8A 105.8(3) no
C4A N9A C1'A 124.9(3) no
C8A N9A C1'A 129.2(3) no
O4'A C1'A N9A 109.4(3) no
O4'A C1'A C2'A 106.1(3) no
N9A C1'A C2'A 114.6(3) no
O2'A C2'A C3'A 110.9(3) no
O2'A C2'A C1'A 107.2(3) no
C3'A C2'A C1'A 101.9(3) no
O3'A C3'A C2'A 110.2(3) no
O3'A C3'A C4'A 114.7(4) no
C2'A C3'A C4'A 102.1(3) no
O4'A C4'A C5'A 109.2(3) no
O4'A C4'A C3'A 105.1(3) no
C5'A C4'A C3'A 113.9(3) no
C1'A O4'A C4'A 111.0(3) no
O5'2A C5'A O5'1A 125.6(4) no
O5'2A C5'A C4'A 117.8(4) no
O5'1A C5'A C4'A 116.6(4) no
C2B N1B C6B 123.3(4) no
N3B C2B N1B 126.1(4) no
C2B N3B C4B 111.1(3) no
N3B C4B N9B 126.4(3) no
N3B C4B C5B 128.1(4) no
N9B C4B C5B 105.4(3) no
C4B C5B N7B 111.4(4) no
C4B C5B C6B 117.5(4) no
N7B C5B C6B 131.2(4) no
N6B C6B N1B 119.1(4) no
N6B C6B C5B 126.9(4) no
N1B C6B C5B 114.0(4) no
C8B N7B C5B 103.9(3) no
N7B C8B N9B 112.6(3) no
C4B N9B C8B 106.7(3) no
C4B N9B C1'B 125.6(3) no
C8B N9B C1'B 127.7(3) no
O4'B C1'B N9B 108.6(3) no
O4'B C1'B C2'B 106.8(3) no
N9B C1'B C2'B 113.3(3) no
O2'B C2'B C3'B 112.1(3) no
O2'B C2'B C1'B 106.9(3) no
C3'B C2'B C1'B 102.0(3) no
O3'B C3'B C2'B 110.3(3) no
O3'B C3'B C4'B 114.3(4) no
C2'B C3'B C4'B 102.3(3) no
O4'B C4'B C5'B 109.6(3) no
O4'B C4'B C3'B 104.9(3) no
C5'B C4'B C3'B 111.4(3) no
C1'B O4'B C4'B 111.4(3) no
O5'2B C5'B O5'1B 125.2(4) no
O5'2B C5'B C4'B 118.5(4) no
O5'1B C5'B C4'B 116.2(4) no

loop_
_geom_bond_atom_site_label_1
_geom_bond_atom_site_label_2
_geom_bond_site_symmetry_2
_geom_bond_distance
_geom_bond_publ_flag
N1A C2A . 1.336(5) no
N1A C6A . 1.361(5) no
C2A N3A . 1.314(5) no
N3A C4A . 1.354(5) no
C4A N9A . 1.356(5) no
C4A C5A . 1.383(6) no
C5A N7A . 1.392(5) no
C5A C6A . 1.399(5) no
C6A N6A . 1.316(5) no
N7A C8A . 1.314(5) no
C8A N9A . 1.366(5) no
N9A C1'A . 1.464(5) no
C1'A O4'A . 1.417(5) no
C1'A C2'A . 1.532(6) no
C2'A O2'A . 1.414(5) no
C2'A C3'A . 1.528(6) no
C3'A O3'A . 1.411(5) no
C3'A C4'A . 1.535(6) no
C4'A O4'A . 1.443(5) no
C4'A C5'A . 1.527(5) no
C5'A O5'2A . 1.244(5) no
C5'A O5'1A . 1.258(5) no
N1B C2B . 1.341(5) no
N1B C6B . 1.366(5) no
C2B N3B . 1.310(5) no
N3B C4B . 1.354(5) no
C4B N9B . 1.365(5) no
C4B C5B . 1.375(6) no
C5B N7B . 1.381(5) no
C5B C6B . 1.403(5) no
C6B N6B . 1.322(5) no
N7B C8B . 1.319(5) no
C8B N9B . 1.376(5) no
N9B C1'B . 1.477(5) no
C1'B O4'B . 1.410(5) no
C1'B C2'B . 1.535(5) no
C2'B O2'B . 1.407(5) no
C2'B C3'B . 1.534(5) no
C3'B O3'B . 1.411(5) no
C3'B C4'B . 1.535(6) no
C4'B O4'B . 1.441(5) no
C4'B C5'B . 1.524(5) no
C5'B O5'2B . 1.230(5) no
C5'B O5'1B . 1.262(5) no

loop_
_geom_hbond_atom_site_label_D
_geom_hbond_atom_site_label_H
_geom_hbond_atom_site_label_A
_geom_hbond_site_symmetry_A
_geom_hbond_distance_DH
_geom_hbond_distance_HA
_geom_hbond_distance_DA
_geom_hbond_angle_DHA
_geom_hbond_publ_flag
N6A H1N6A O5'2A 2_657 0.86 2.13 2.942(4) 157.6 yes
N6A H2N6A O5'2B 2_647 0.86 2.01 2.766(4) 146.3 yes
N6B H1N6B O5'2B 2_747 0.86 2.04 2.892(4) 171.1 yes
N6B H2N6B O5'2A 2_757 0.86 2.12 2.844(4) 141.2 yes
N1A HN1A O5'1A 2_657 0.86 1.78 2.596(4) 157.4 yes
N1B HN1B O5'1B 2_747 0.86 1.73 2.567(4) 164.8 yes
O2'A HO2'A N3B . 0.90 1.94 2.831(4) 169.3 yes
O2'B HO2'B N3A . 0.90 2.12 2.957(4) 153.6 yes
O3'A HO3'A N7B 2_747 0.86 2.07 2.855(4) 151.2 yes
O3'B HO3'B N7A 2_657 0.77 2.23 2.950(4) 155.1 yes

loop_
_geom_torsion_atom_site_label_1
_geom_torsion_atom_site_label_2
_geom_torsion_atom_site_label_3
_geom_torsion_atom_site_label_4
_geom_torsion
C6A N1A C2A N3A -1.2(7)
N1A C2A N3A C4A -0.1(6)
C2A N3A C4A N9A 178.8(4)
C2A N3A C4A C5A 0.6(6)
N3A C4A C5A N7A 177.6(4)
N9A C4A C5A N7A -0.9(5)
N3A C4A C5A C6A 0.1(6)
N9A C4A C5A C6A -178.4(4)
C2A N1A C6A N6A -177.7(4)
C2A N1A C6A C5A 1.8(6)
C4A C5A C6A N6A 178.2(4)
N7A C5A C6A N6A 1.4(7)
C4A C5A C6A N1A -1.3(5)
N7A C5A C6A N1A -178.1(4)
C4A C5A N7A C8A 1.0(5)
C6A C5A N7A C8A 178.0(4)
C5A N7A C8A N9A -0.7(5)
N3A C4A N9A C8A -178.0(4)
C5A C4A N9A C8A 0.5(4)
N3A C4A N9A C1'A -0.8(6)
C5A C4A N9A C1'A 177.7(3)
N7A C8A N9A C4A 0.1(5)
N7A C8A N9A C1'A -176.9(4)
C4A N9A C1'A O4'A -161.2(3)
C8A N9A C1'A O4'A 15.3(5)
C4A N9A C1'A C2'A 79.7(5)
C8A N9A C1'A C2'A -103.8(5)
O4'A C1'A C2'A O2'A 86.0(4)
N9A C1'A C2'A O2'A -153.1(3)
O4'A C1'A C2'A C3'A -30.5(4)
N9A C1'A C2'A C3'A 90.4(4)
O2'A C2'A C3'A O3'A 44.9(5)
C1'A C2'A C3'A O3'A 158.6(4)
O2'A C2'A C3'A C4'A -77.4(4)
C1'A C2'A C3'A C4'A 36.3(4)
O3'A C3'A C4'A O4'A -149.4(3)
C2'A C3'A C4'A O4'A -30.3(4)
O3'A C3'A C4'A C5'A 91.0(4)
C2'A C3'A C4'A C5'A -149.8(3)
N9A C1'A O4'A C4'A -112.3(3)
C2'A C1'A O4'A C4'A 11.9(4)
C5'A C4'A O4'A C1'A 134.3(3)
C3'A C4'A O4'A C1'A 11.8(4)
O4'A C4'A C5'A O5'2A 144.1(4)
C3'A C4'A C5'A O5'2A -98.7(5)
O4'A C4'A C5'A O5'1A -36.0(5)
C3'A C4'A C5'A O5'1A 81.2(5)
C6B N1B C2B N3B 1.1(7)
N1B C2B N3B C4B -0.3(6)
C2B N3B C4B N9B -179.5(4)
C2B N3B C4B C5B 0.0(6)
N3B C4B C5B N7B -179.8(4)
N9B C4B C5B N7B -0.2(5)
N3B C4B C5B C6B -0.5(7)
N9B C4B C5B C6B 179.0(4)
C2B N1B C6B N6B 178.4(4)
C2B N1B C6B C5B -1.4(6)
C4B C5B C6B N6B -178.7(4)
N7B C5B C6B N6B 0.4(7)
C4B C5B C6B N1B 1.1(5)
N7B C5B C6B N1B -179.7(4)
C4B C5B N7B C8B 0.1(5)
C6B C5B N7B C8B -179.1(4)
C5B N7B C8B N9B 0.1(5)
N3B C4B N9B C8B 179.8(4)
C5B C4B N9B C8B 0.3(4)
N3B C4B N9B C1'B -0.9(6)
C5B C4B N9B C1'B 179.6(4)
N7B C8B N9B C4B -0.2(5)
N7B C8B N9B C1'B -179.5(3)
C4B N9B C1'B O4'B -155.1(4)
C8B N9B C1'B O4'B 24.1(5)
C4B N9B C1'B C2'B 86.5(5)
C8B N9B C1'B C2'B -94.4(5)
O4'B C1'B C2'B O2'B 90.8(4)
N9B C1'B C2'B O2'B -149.7(3)
O4'B C1'B C2'B C3'B -27.0(4)
N9B C1'B C2'B C3'B 92.5(4)
O2'B C2'B C3'B O3'B 42.7(5)
C1'B C2'B C3'B O3'B 156.6(4)
O2'B C2'B C3'B C4'B -79.3(4)
C1'B C2'B C3'B C4'B 34.6(4)
O3'B C3'B C4'B O4'B -150.3(3)
C2'B C3'B C4'B O4'B -31.1(4)
O3'B C3'B C4'B C5'B 91.2(4)
C2'B C3'B C4'B C5'B -149.6(3)
N9B C1'B O4'B C4'B -114.7(4)
C2'B C1'B O4'B C4'B 7.7(4)
C5'B C4'B O4'B C1'B 134.7(3)
C3'B C4'B O4'B C1'B 15.0(4)
O4'B C4'B C5'B O5'2B 145.1(4)
C3'B C4'B C5'B O5'2B -99.2(5)
O4'B C4'B C5'B O5'1B -35.3(5)
C3'B C4'B C5'B O5'1B 80.4(5)

loop_
_cod_related_entry_id
_cod_related_entry_database
_cod_related_entry_code
1 ChemSpider 88117
